data_6000489
loop_
_publ_author_name
'Amitava Choudhury'
'Srinivasan Natarajan'
'C. N. R. Rao'

_publ_section_title
;
 Formation of one-, two-, and three-dimensional open-framework zinc
 phosphates in the presence of a tetramine
;
_journal_name_full 'Inorganic Chemistry'
_journal_page_first 4295
_journal_page_last 4304
_journal_paper_doi 10.1021/ic000366c
_journal_volume 39
_journal_year 2000
_chemical_formula_sum 'C3 H14 N2 O12 P3 Zn2'
_chemical_formula_weight 493.81
_space_group_IT_number 2
_space_group_name_H-M_alt 'P -1'
_symmetry_cell_setting triclinic
_symmetry_space_group_name_Hall '-P 1'
_symmetry_space_group_name_H-M 'P -1'
_atom_sites_solution_hydrogens geom
_atom_sites_solution_primary direct
_atom_sites_solution_secondary difmap
_cell_angle_alpha 98.6540(10)
_cell_angle_beta 101.274(2)
_cell_angle_gamma 115.7910(10)
_cell_formula_units_Z 2
_cell_length_a 7.5151(6)
_cell_length_b 8.2553(7)
_cell_length_c 12.9115(11)
_cell_measurement_temperature 293(2)
_cell_volume 681.69(10)
_computing_cell_refinement 'Siemens XSCANS'
_computing_data_collection 'Siemens XSCANS'
_computing_data_reduction 'Siemens SHELXTL'
_computing_molecular_graphics 'Siemens SHELXTL'
_computing_publication_material 'Siemens SHELXTL'
_computing_structure_refinement 'SHELXL-93 (Sheldrick, 1993)'
_computing_structure_solution 'SHELXS-86 (Sheldrick, 1990)'
_diffrn_ambient_temperature 293(2)
_diffrn_measurement_device 'Siemens P4'
_diffrn_measurement_method '\w scans'
_diffrn_radiation_monochromator graphite
_diffrn_radiation_source 'fine-focus sealed tube'
_diffrn_radiation_type MoK\a
_diffrn_radiation_wavelength 0.71073
_diffrn_reflns_av_R_equivalents 0.0275
_diffrn_reflns_av_sigmaI/netI 0.0542
_diffrn_reflns_limit_h_max 8
_diffrn_reflns_limit_h_min -6
_diffrn_reflns_limit_k_max 8
_diffrn_reflns_limit_k_min -9
_diffrn_reflns_limit_l_max 12
_diffrn_reflns_limit_l_min -14
_diffrn_reflns_number 2853
_diffrn_reflns_theta_max 23.27
_diffrn_reflns_theta_min 1.67
_exptl_absorpt_coefficient_mu 3.938
_exptl_absorpt_correction_type none
_exptl_crystal_density_diffrn 2.406
_exptl_crystal_F_000 494
_refine_diff_density_max 0.633
_refine_diff_density_min -0.859
_refine_diff_density_rms 0.168
_refine_ls_extinction_method none
_refine_ls_goodness_of_fit_all 1.047
_refine_ls_goodness_of_fit_obs 1.045
_refine_ls_matrix_type full
_refine_ls_number_parameters 199
_refine_ls_number_reflns 1910
_refine_ls_number_restraints 0
_refine_ls_restrained_S_all 1.047
_refine_ls_restrained_S_obs 1.045
_refine_ls_R_factor_all 0.0405
_refine_ls_R_factor_obs 0.0345
_refine_ls_shift/esd_max 0.001
_refine_ls_shift/esd_mean 0.000
_refine_ls_structure_factor_coef Fsqd
_refine_ls_weighting_details 'w=1/[\s^2^(Fo^2^)+(0.0619P)^2^+0.0000P] where P=(Fo^2^+2Fc^2^)/3'
_refine_ls_weighting_scheme calc
_refine_ls_wR_factor_all 0.1017
_refine_ls_wR_factor_obs 0.0928
_reflns_number_observed 1628
_reflns_number_total 1910
_reflns_observed_criterion >2sigma(I)
_cod_depositor_comments
;
The following automatic conversions were performed:

'_refine_ls_weighting_scheme' value 'calc
w=1/[\s^2^(Fo^2^)+(0.0619P)^2^+0.0000P] where P=(Fo^2^+2Fc^2^)/3' was
changed to 'calc'. New tag '_refine_ls_weighting_details' was
created. The value of the new tag was set to
'w=1/[\s^2^(Fo^2^)+(0.0619P)^2^+0.0000P] where P=(Fo^2^+2Fc^2^)/3'.

Automatic conversion script
Id: cif_fix_values 3143 2015-03-26 13:38:13Z robertas 
;
_cod_database_code 6000489

loop_
_symmetry_equiv_pos_as_xyz
'x, y, z'
'-x, -y, -z'

loop_
_atom_site_aniso_label
_atom_site_aniso_U_11
_atom_site_aniso_U_22
_atom_site_aniso_U_33
_atom_site_aniso_U_23
_atom_site_aniso_U_13
_atom_site_aniso_U_12
Zn1 0.0149(4) 0.0122(4) 0.0178(4) 0.0013(3) 0.0049(3) 0.0065(3)
Zn2 0.0158(4) 0.0135(4) 0.0135(4) 0.0027(3) 0.0044(3) 0.0066(3)
P1 0.0135(8) 0.0107(8) 0.0137(8) 0.0003(6) 0.0026(6) 0.0064(6)
P2 0.0126(8) 0.0104(8) 0.0163(8) -0.0013(6) 0.0035(6) 0.0041(6)
P3 0.0120(8) 0.0150(8) 0.0143(8) 0.0018(6) 0.0034(6) 0.0047(7)
O1 0.021(2) 0.011(2) 0.029(2) -0.003(2) 0.008(2) 0.007(2)
O2 0.019(2) 0.029(2) 0.025(2) 0.007(2) 0.008(2) 0.014(2)
O3 0.019(2) 0.022(2) 0.023(2) 0.008(2) 0.009(2) 0.011(2)
O4 0.018(2) 0.015(2) 0.023(2) 0.000(2) 0.008(2) 0.006(2)
O5 0.048(3) 0.023(2) 0.023(2) 0.003(2) 0.016(2) 0.017(2)
O6 0.036(3) 0.018(2) 0.019(2) 0.003(2) 0.013(2) 0.009(2)
O7 0.029(2) 0.022(2) 0.020(2) -0.002(2) -0.002(2) 0.017(2)
O8 0.014(2) 0.026(2) 0.020(2) 0.008(2) 0.002(2) 0.008(2)
O9 0.020(2) 0.024(2) 0.021(2) 0.001(2) 0.000(2) 0.017(2)
O10 0.017(2) 0.008(2) 0.061(3) 0.004(2) 0.007(2) 0.002(2)
O11 0.013(2) 0.043(3) 0.021(2) -0.005(2) 0.005(2) -0.001(2)
O12 0.031(3) 0.024(3) 0.039(3) 0.002(2) -0.001(2) 0.016(2)
N2 0.017(3) 0.015(3) 0.020(3) 0.000(2) 0.004(2) 0.007(2)
N1 0.026(3) 0.021(3) 0.019(3) 0.001(2) 0.007(2) 0.014(2)
C1 0.028(4) 0.015(3) 0.023(3) 0.003(3) 0.015(3) 0.004(3)
C2 0.034(4) 0.017(3) 0.021(3) 0.006(3) 0.011(3) 0.015(3)
C3 0.017(3) 0.021(3) 0.022(3) 0.000(3) 0.006(3) 0.007(3)

loop_
_atom_site_label
_atom_site_type_symbol
_atom_site_fract_x
_atom_site_fract_y
_atom_site_fract_z
_atom_site_U_iso_or_equiv
_atom_site_thermal_displace_type
_atom_site_occupancy
_atom_site_calc_flag
_atom_site_refinement_flags
_atom_site_disorder_group
Zn1 Zn 0.40696(10) 0.23211(8) -0.00331(5) 0.0153(2) Uani 1 d . .
Zn2 Zn 0.16836(9) 0.60046(8) -0.31855(5) 0.0145(2) Uani 1 d . .
P1 P 0.4269(2) 0.4326(2) -0.19402(11) 0.0130(3) Uani 1 d . .
P2 P 0.8143(2) 0.2023(2) 0.08455(11) 0.0143(4) Uani 1 d . .
P3 P 0.2978(2) 0.6376(2) -0.53136(11) 0.0148(4) Uani 1 d . .
O1 O 0.1874(6) -0.0212(5) -0.0380(3) 0.0214(9) Uani 1 d . .
O2 O 0.6722(6) 0.2435(6) 0.0040(3) 0.0231(9) Uani 1 d . .
O3 O 0.3168(6) 0.3391(5) -0.1153(3) 0.0200(9) Uani 1 d . .
O4 O 0.4004(6) 0.3688(5) 0.1355(3) 0.0201(9) Uani 1 d . .
O5 O 0.2277(7) 0.7928(6) -0.1947(3) 0.0307(11) Uani 1 d . .
O6 O 0.2873(6) 0.7239(5) -0.4229(3) 0.0250(10) Uani 1 d . .
O7 O 0.2726(6) 0.4266(5) -0.2927(3) 0.0242(10) Uani 1 d . .
O8 O -0.1214(6) 0.3932(5) -0.3721(3) 0.0212(9) Uani 1 d . .
O9 O 0.5255(6) 0.3132(5) -0.2407(3) 0.0205(9) Uani 1 d . .
H40 H 0.6101(6) 0.3126(5) -0.1901(3) 0.031 Uiso 1 calc R .
O10 O 1.0369(6) 0.3665(5) 0.0965(4) 0.0317(11) Uani 1 d . .
H30 H 1.0432(6) 0.4672(5) 0.1207(4) 0.048 Uiso 1 calc R .
O11 O 0.5054(6) 0.7499(6) -0.5501(3) 0.0328(11) Uani 1 d . .
O12 O 0.2606(7) 0.4318(6) -0.5342(4) 0.0329(11) Uani 1 d . .
H20 H 0.3500(7) 0.4361(6) -0.4842(4) 0.049 Uiso 1 calc R .
N2 N 0.8643(7) 0.0209(6) -0.3946(4) 0.0183(11) Uani 1 d . .
H9 H 0.7369(7) -0.0513(6) -0.4420(4) 0.022 Uiso 1 calc R .
H8 H 0.8926(7) 0.1407(6) -0.3854(4) 0.022 Uiso 1 calc R .
N1 N 0.8755(7) 0.2513(7) -0.1710(4) 0.0211(11) Uani 1 d . .
H3 H 0.8037(7) 0.2867(7) -0.1346(4) 0.032 Uiso 1 calc R .
H2 H 0.8989(7) 0.3111(7) -0.2229(4) 0.032 Uiso 1 calc R .
H1 H 0.9955(7) 0.2787(7) -0.1249(4) 0.032 Uiso 1 calc R .
C1 C 0.7539(9) 0.0435(8) -0.2232(5) 0.0235(14) Uani 1 d . .
H5 H 0.6221(9) 0.0141(8) -0.2723(5) 0.028 Uiso 1 calc R .
H4 H 0.7264(9) -0.0209(8) -0.1666(5) 0.028 Uiso 1 calc R .
C2 C 0.8673(10) -0.0260(8) -0.2866(5) 0.0225(14) Uani 1 d . .
H6 H 1.0098(10) 0.0278(8) -0.2423(5) 0.027 Uiso 1 calc R .
H7 H 0.8053(10) -0.1605(8) -0.2994(5) 0.027 Uiso 1 calc R .
C3 C 1.0180(9) -0.0079(8) -0.4418(5) 0.0216(13) Uani 1 d . .
H10 H 1.0034(9) -0.1302(8) -0.4407(5) 0.026 Uiso 1 calc R .
H11 H 1.1571(9) 0.0853(8) -0.3983(5) 0.026 Uiso 1 calc R .

loop_
_geom_angle_atom_site_label_1
_geom_angle_atom_site_label_2
_geom_angle_atom_site_label_3
_geom_angle
_geom_angle_site_symmetry_1
_geom_angle_site_symmetry_3
_geom_angle_publ_flag
O1 Zn1 O2 112.1(2) . . ?
O1 Zn1 O3 105.1(2) . . ?
O2 Zn1 O3 114.2(2) . . ?
O1 Zn1 O4 106.7(2) . . ?
O2 Zn1 O4 113.5(2) . . ?
O3 Zn1 O4 104.5(2) . . ?
O5 Zn2 O6 106.4(2) . . ?
O5 Zn2 O7 116.7(2) . . ?
O6 Zn2 O7 108.5(2) . . ?
O5 Zn2 O8 115.7(2) . . ?
O6 Zn2 O8 118.2(2) . . ?
O7 Zn2 O8 91.1(2) . . ?
O7 P1 O3 110.7(2) . . ?
O7 P1 O4 112.2(2) . 2_665 ?
O3 P1 O4 111.3(2) . 2_665 ?
O7 P1 O9 106.1(2) . . ?
O3 P1 O9 107.7(2) . . ?
O4 P1 O9 108.7(2) 2_665 . ?
O5 P2 O1 111.0(2) 2_665 2_655 ?
O5 P2 O2 112.9(2) 2_665 . ?
O1 P2 O2 112.7(2) 2_655 . ?
O5 P2 O10 110.5(2) 2_665 . ?
O1 P2 O10 106.6(2) 2_655 . ?
O2 P2 O10 102.6(2) . . ?
O6 P3 O11 111.9(2) . . ?
O6 P3 O8 112.7(2) . 2_564 ?
O11 P3 O8 110.5(2) . 2_564 ?
O6 P3 O12 108.8(2) . . ?
O11 P3 O12 109.2(3) . . ?
O8 P3 O12 103.3(2) 2_564 . ?
P2 O1 Zn1 129.1(2) 2_655 . ?
P2 O2 Zn1 132.9(3) . . ?
P1 O3 Zn1 129.5(2) . . ?
P1 O4 Zn1 120.0(2) 2_665 . ?
P2 O5 Zn2 134.9(3) 2_665 . ?
P3 O6 Zn2 128.4(2) . . ?
P1 O7 Zn2 131.5(2) . . ?
P3 O8 Zn2 128.6(2) 2_564 . ?
P1 O9 H40 109.47(15) . . ?
P2 O10 H30 109.5(2) . . ?
P3 O12 H20 109.5(2) . . ?
C3 N2 C2 111.8(4) . . ?
C3 N2 H9 109.3(3) . . ?
C2 N2 H9 109.3(3) . . ?
C3 N2 H8 109.3(3) . . ?
C2 N2 H8 109.3(3) . . ?
H9 N2 H8 107.9 . . ?
C1 N1 H3 109.5(3) . . ?
C1 N1 H2 109.5(3) . . ?
H3 N1 H2 109.5 . . ?
C1 N1 H1 109.5(3) . . ?
H3 N1 H1 109.5 . . ?
H2 N1 H1 109.5 . . ?
N1 C1 C2 112.2(5) . . ?
N1 C1 H5 109.2(3) . . ?
C2 C1 H5 109.2(3) . . ?
N1 C1 H4 109.2(3) . . ?
C2 C1 H4 109.2(3) . . ?
H5 C1 H4 107.9 . . ?
N2 C2 C1 113.5(5) . . ?
N2 C2 H6 108.9(3) . . ?
C1 C2 H6 108.9(3) . . ?
N2 C2 H7 108.9(3) . . ?
C1 C2 H7 108.9(3) . . ?
H6 C2 H7 107.7 . . ?
N2 C3 C3 109.3(6) . 2_754 ?
N2 C3 H10 109.8(3) . . ?
C3 C3 H10 109.8(5) 2_754 . ?
N2 C3 H11 109.8(3) . . ?
C3 C3 H11 109.8(4) 2_754 . ?
H10 C3 H11 108.3 . . ?

loop_
_geom_bond_atom_site_label_1
_geom_bond_atom_site_label_2
_geom_bond_distance
_geom_bond_site_symmetry_2
_geom_bond_publ_flag
Zn1 O1 1.929(4) . ?
Zn1 O2 1.937(4) . ?
Zn1 O3 1.963(4) . ?
Zn1 O4 1.991(4) . ?
Zn2 O5 1.902(4) . ?
Zn2 O6 1.936(4) . ?
Zn2 O7 1.951(4) . ?
Zn2 O8 1.990(4) . ?
P1 O7 1.524(4) . ?
P1 O3 1.524(4) . ?
P1 O4 1.528(4) 2_665 ?
P1 O9 1.586(4) . ?
P2 O5 1.514(4) 2_665 ?
P2 O1 1.519(4) 2_655 ?
P2 O2 1.525(4) . ?
P2 O10 1.588(4) . ?
P3 O6 1.505(4) . ?
P3 O11 1.520(4) . ?
P3 O8 1.530(4) 2_564 ?
P3 O12 1.591(4) . ?
O1 P2 1.519(4) 2_655 ?
O4 P1 1.528(4) 2_665 ?
O5 P2 1.514(4) 2_665 ?
O8 P3 1.530(4) 2_564 ?
O9 H40 0.82 . ?
O10 H30 0.82 . ?
O12 H20 0.82 . ?
N2 C3 1.495(7) . ?
N2 C2 1.502(7) . ?
N2 H9 0.90 . ?
N2 H8 0.90 . ?
N1 C1 1.510(7) . ?
N1 H3 0.89 . ?
N1 H2 0.89 . ?
N1 H1 0.89 . ?
C1 C2 1.511(8) . ?
C1 H5 0.97 . ?
C1 H4 0.97 . ?
C2 H6 0.97 . ?
C2 H7 0.97 . ?
C3 C3 1.509(11) 2_754 ?
C3 H10 0.97 . ?
C3 H11 0.97 . ?
